data_7013753
loop_
_publ_author_name
'Mehdoui, Thouraya'
'Berthet, Jean-Claude'
'Thu\'ery, Pierre'
'Ephritikhine, Michel'

_publ_section_title
;
 Lanthanide(III)/actinide(III) differentiation in coordination of azine
 molecules to tris(cyclopentadienyl) complexes of cerium and uranium.
;
_journal_issue 4
_journal_name_full 'Dalton transactions (Cambridge, England : 2003)'
_journal_page_first 579
_journal_page_last 590
_journal_paper_doi 10.1039/b313992a
_journal_year 2004
_chemical_formula_sum 'C30 H46 Ce N Si3'
_chemical_formula_weight 645.07
_space_group_IT_number 2
_symmetry_cell_setting triclinic
_symmetry_space_group_name_Hall '-P 1'
_symmetry_space_group_name_H-M 'P -1'
_atom_sites_solution_hydrogens geom
_atom_sites_solution_primary patter
_atom_sites_solution_secondary difmap
_audit_creation_method SHELXL-97
_cell_angle_alpha 91.825(2)
_cell_angle_beta 95.510(3)
_cell_angle_gamma 112.849(3)
_cell_formula_units_Z 4
_cell_length_a 14.0043(6)
_cell_length_b 14.8904(8)
_cell_length_c 17.0833(9)
_cell_measurement_reflns_used 22578
_cell_measurement_temperature 100(2)
_cell_measurement_theta_max 25.68
_cell_measurement_theta_min 2.77
_cell_volume 3258.4(3)
_computing_cell_refinement 'DENZO-SMN (Otwinowski & Minor, 1997)'
_computing_data_collection 'Kappa-CCD software (Nonius B.V., 1998)'
_computing_data_reduction 'DENZO-SMN (Otwinowski & Minor, 1997)'
_computing_molecular_graphics 'SHELXTL (Sheldrick, 1999)'
_computing_publication_material 'SHELXTL (Sheldrick, 1999)'
_computing_structure_refinement 'SHELXL-97 (Sheldrick, 1997)'
_computing_structure_solution 'SHELXS-97 (Sheldrick, 1997)'
_diffrn_ambient_temperature 100(2)
_diffrn_measured_fraction_theta_full 0.923
_diffrn_measured_fraction_theta_max 0.923
_diffrn_measurement_device_type 'Nonius Kappa-CCD'
_diffrn_measurement_method '\f scans'
_diffrn_radiation_monochromator graphite
_diffrn_radiation_source 'fine-focus sealed tube'
_diffrn_radiation_type MoK\a
_diffrn_radiation_wavelength 0.71073
_diffrn_reflns_av_R_equivalents 0.0427
_diffrn_reflns_av_sigmaI/netI 0.0660
_diffrn_reflns_limit_h_max 16
_diffrn_reflns_limit_h_min -16
_diffrn_reflns_limit_k_max 16
_diffrn_reflns_limit_k_min -18
_diffrn_reflns_limit_l_max 20
_diffrn_reflns_limit_l_min -20
_diffrn_reflns_number 22578
_diffrn_reflns_theta_full 25.68
_diffrn_reflns_theta_max 25.68
_diffrn_reflns_theta_min 2.77
_diffrn_standards_decay_% 0
_diffrn_standards_interval_time 0
_exptl_absorpt_coefficient_mu 1.525
_exptl_absorpt_correction_T_max 0.850
_exptl_absorpt_correction_T_min 0.815
_exptl_absorpt_correction_type refdelf
_exptl_absorpt_process_details 'program DELABS from PLATON (Spek, 2000)'
_exptl_crystal_colour 'translucent dark yellow'
_exptl_crystal_density_diffrn 1.315
_exptl_crystal_density_meas ?
_exptl_crystal_description parallelepiped
_exptl_crystal_F_000 1332
_exptl_crystal_size_max 0.40
_exptl_crystal_size_mid 0.12
_exptl_crystal_size_min 0.10
_refine_diff_density_max 1.017
_refine_diff_density_min -0.933
_refine_diff_density_rms 0.105
_refine_ls_extinction_method none
_refine_ls_goodness_of_fit_ref 0.990
_refine_ls_hydrogen_treatment constr
_refine_ls_matrix_type full
_refine_ls_number_parameters 651
_refine_ls_number_reflns 11427
_refine_ls_number_restraints 12
_refine_ls_restrained_S_all 1.000
_refine_ls_R_factor_all 0.0544
_refine_ls_R_factor_gt 0.0364
_refine_ls_shift/su_max 0.001
_refine_ls_shift/su_mean 0.000
_refine_ls_structure_factor_coef Fsqd
_refine_ls_weighting_details 'calc w=1/[\s^2^(Fo^2^)+(0.0282P)^2^+5.1073P] where P=(Fo^2^+2Fc^2^)/3'
_refine_ls_weighting_scheme calc
_refine_ls_wR_factor_gt 0.0819
_refine_ls_wR_factor_ref 0.0892
_reflns_number_gt 8994
_reflns_number_total 11427
_reflns_threshold_expression >2sigma(I)
_cod_data_source_file b313992a.txt
_cod_data_source_block (Ce,SiMe~3~,picoline)
_cod_database_code 7013753

loop_
_symmetry_equiv_pos_as_xyz
'x, y, z'
'-x, -y, -z'

loop_
_atom_site_label
_atom_site_type_symbol
_atom_site_fract_x
_atom_site_fract_y
_atom_site_fract_z
_atom_site_U_iso_or_equiv
_atom_site_adp_type
_atom_site_occupancy
_atom_site_symmetry_multiplicity
_atom_site_calc_flag
_atom_site_refinement_flags
_atom_site_disorder_assembly
_atom_site_disorder_group
Ce1 Ce 0.292565(17) 0.350283(17) 0.158898(13) 0.01527(7) Uani 1 1 d . . .
Si1A Si 0.21872(10) 0.03843(9) 0.14023(8) 0.0246(3) Uani 1 1 d . . .
Si2A Si 0.14461(10) 0.37709(10) -0.05706(7) 0.0241(3) Uani 1 1 d . . .
Si3A Si 0.26180(11) 0.60027(11) 0.27105(9) 0.0373(4) Uani 1 1 d . . .
N1A N 0.2860(3) 0.3098(3) 0.3113(2) 0.0222(8) Uani 1 1 d . . .
C1A C 0.3111(3) 0.1651(3) 0.1280(2) 0.0175(9) Uani 1 1 d . . .
C2A C 0.3313(3) 0.2146(3) 0.0579(3) 0.0238(10) Uani 1 1 d . . .
H2A H 0.2887 0.1953 0.0101 0.029 Uiso 1 1 calc R . .
C3A C 0.4253(3) 0.2971(3) 0.0719(3) 0.0257(10) Uani 1 1 d . . .
H3A H 0.4551 0.3416 0.0354 0.031 Uiso 1 1 calc R . .
C4A C 0.4666(3) 0.3006(3) 0.1507(3) 0.0243(10) Uani 1 1 d . . .
H4A H 0.5290 0.3473 0.1754 0.029 Uiso 1 1 calc R . .
C5A C 0.3969(3) 0.2209(3) 0.1853(3) 0.0210(9) Uani 1 1 d . . .
H5A H 0.4053 0.2066 0.2375 0.025 Uiso 1 1 calc R . .
C6A C 0.1615(6) 0.0307(5) 0.2362(4) 0.0631(19) Uani 1 1 d . . .
H6A1 H 0.1220 0.0709 0.2365 0.095 Uiso 1 1 calc R . .
H6A2 H 0.2167 0.0531 0.2791 0.095 Uiso 1 1 calc R . .
H6A3 H 0.1165 -0.0359 0.2419 0.095 Uiso 1 1 calc R . .
C7A C 0.1134(5) -0.0096(4) 0.0574(4) 0.062(2) Uani 1 1 d . . .
H7A1 H 0.0661 0.0225 0.0604 0.093 Uiso 1 1 calc R . .
H7A2 H 0.0763 -0.0787 0.0602 0.093 Uiso 1 1 calc R . .
H7A3 H 0.1429 0.0022 0.0084 0.093 Uiso 1 1 calc R . .
C8A C 0.2930(4) -0.0417(4) 0.1476(4) 0.0503(16) Uani 1 1 d . . .
H8A1 H 0.2466 -0.1070 0.1558 0.076 Uiso 1 1 calc R . .
H8A2 H 0.3471 -0.0173 0.1912 0.076 Uiso 1 1 calc R . .
H8A3 H 0.3235 -0.0422 0.0997 0.076 Uiso 1 1 calc R . .
C9A C 0.1248(3) 0.3298(3) 0.0424(2) 0.0179(9) Uani 1 1 d . . .
C10A C 0.1029(3) 0.2334(3) 0.0645(3) 0.0200(9) Uani 1 1 d . . .
H10A H 0.1055 0.1828 0.0326 0.024 Uiso 1 1 calc R . .
C11A C 0.0768(3) 0.2264(3) 0.1420(3) 0.0229(10) Uani 1 1 d . . .
H11A H 0.0599 0.1710 0.1702 0.028 Uiso 1 1 calc R . .
C12A C 0.0807(3) 0.3186(3) 0.1696(3) 0.0209(9) Uani 1 1 d . . .
H12A H 0.0670 0.3345 0.2192 0.025 Uiso 1 1 calc R . .
C13A C 0.1087(3) 0.3812(3) 0.1091(2) 0.0173(9) Uani 1 1 d . . .
H13A H 0.1157 0.4460 0.1116 0.021 Uiso 1 1 calc R . .
C14A C 0.2832(4) 0.4214(4) -0.0786(3) 0.0310(11) Uani 1 1 d . . .
H14A H 0.3093 0.3714 -0.0692 0.046 Uiso 1 1 calc R . .
H14B H 0.3247 0.4789 -0.0449 0.046 Uiso 1 1 calc R . .
H14C H 0.2867 0.4366 -0.1327 0.046 Uiso 1 1 calc R . .
C15A C 0.1021(5) 0.4814(5) -0.0594(3) 0.0477(16) Uani 1 1 d . . .
H15A H 0.1138 0.5102 -0.1090 0.071 Uiso 1 1 calc R . .
H15B H 0.1416 0.5296 -0.0172 0.071 Uiso 1 1 calc R . .
H15C H 0.0292 0.4582 -0.0533 0.071 Uiso 1 1 calc R . .
C16A C 0.0628(4) 0.2770(4) -0.1330(3) 0.0454(14) Uani 1 1 d . . .
H16A H 0.0831 0.2226 -0.1283 0.068 Uiso 1 1 calc R . .
H16B H 0.0725 0.3002 -0.1846 0.068 Uiso 1 1 calc R . .
H16C H -0.0094 0.2566 -0.1251 0.068 Uiso 1 1 calc R . .
C17A C 0.3372(3) 0.5474(3) 0.2139(3) 0.0233(10) Uani 1 1 d . . .
C18A C 0.3482(4) 0.5492(3) 0.1325(3) 0.0286(11) Uani 1 1 d . . .
H18A H 0.3043 0.5617 0.0940 0.034 Uiso 1 1 calc R . .
C19A C 0.4356(4) 0.5291(3) 0.1190(3) 0.0333(12) Uani 1 1 d . . .
H19A H 0.4584 0.5246 0.0702 0.040 Uiso 1 1 calc R . .
C20A C 0.4823(3) 0.5172(3) 0.1922(3) 0.0297(11) Uani 1 1 d . . .
H20A H 0.5422 0.5043 0.2009 0.036 Uiso 1 1 calc R . .
C21A C 0.4222(3) 0.5282(3) 0.2496(3) 0.0257(10) Uani 1 1 d . . .
H21A H 0.4360 0.5237 0.3033 0.031 Uiso 1 1 calc R . .
C22A C 0.3542(4) 0.7172(4) 0.3195(4) 0.0496(15) Uani 1 1 d . . .
H22A H 0.3831 0.7616 0.2803 0.074 Uiso 1 1 calc R . .
H22B H 0.4092 0.7072 0.3511 0.074 Uiso 1 1 calc R . .
H22C H 0.3187 0.7442 0.3525 0.074 Uiso 1 1 calc R . .
C23A C 0.2086(7) 0.5219(6) 0.3571(5) 0.103(3) Uani 1 1 d U . .
H23A H 0.1813 0.5560 0.3913 0.154 Uiso 1 1 calc R . .
H23B H 0.2640 0.5098 0.3863 0.154 Uiso 1 1 calc R . .
H23C H 0.1542 0.4608 0.3366 0.154 Uiso 1 1 calc R . .
C24A C 0.1529(7) 0.6134(8) 0.2137(6) 0.124(4) Uani 1 1 d U . .
H24A H 0.1199 0.6429 0.2469 0.186 Uiso 1 1 calc R . .
H24B H 0.1035 0.5502 0.1923 0.186 Uiso 1 1 calc R . .
H24C H 0.1777 0.6540 0.1714 0.186 Uiso 1 1 calc R . .
C25A C 0.1960(3) 0.2735(3) 0.3425(3) 0.0208(9) Uani 1 1 d . . .
H25A H 0.1341 0.2553 0.3090 0.025 Uiso 1 1 calc R . .
C26A C 0.1904(3) 0.2616(3) 0.4218(3) 0.0243(10) Uani 1 1 d . . .
H26A H 0.1260 0.2361 0.4411 0.029 Uiso 1 1 calc R . .
C27A C 0.2818(3) 0.2881(3) 0.4722(3) 0.0233(10) Uani 1 1 d . . .
H27A H 0.2797 0.2812 0.5260 0.028 Uiso 1 1 calc R . .
C28A C 0.3769(3) 0.3252(3) 0.4416(2) 0.0206(9) Uani 1 1 d . . .
C29A C 0.3741(3) 0.3337(3) 0.3614(3) 0.0230(10) Uani 1 1 d . . .
H29A H 0.4373 0.3575 0.3404 0.028 Uiso 1 1 calc R . .
C30A C 0.4785(4) 0.3554(4) 0.4948(3) 0.0350(12) Uani 1 1 d . . .
H30A H 0.5351 0.3703 0.4633 0.052 Uiso 1 1 calc R . .
H30B H 0.4765 0.3030 0.5268 0.052 Uiso 1 1 calc R . .
H30C H 0.4885 0.4122 0.5282 0.052 Uiso 1 1 calc R . .
Ce2 Ce 0.717487(17) 0.134958(16) 0.359787(13) 0.01440(7) Uani 1 1 d . . .
Si1B Si 0.66983(11) -0.12339(10) 0.21647(8) 0.0324(3) Uani 1 1 d . . .
Si2B Si 0.91325(10) 0.12574(9) 0.55676(7) 0.0213(3) Uani 1 1 d . . .
Si3B Si 0.78217(9) 0.44551(9) 0.35523(7) 0.0203(3) Uani 1 1 d . . .
N1B N 0.6933(3) 0.1562(3) 0.2031(2) 0.0206(8) Uani 1 1 d . . .
C1B C 0.6388(3) -0.0676(3) 0.3046(3) 0.0245(10) Uani 1 1 d . . .
C2B C 0.6828(4) -0.0638(3) 0.3830(3) 0.0254(10) Uani 1 1 d . . .
H2B H 0.7416 -0.0765 0.3981 0.031 Uiso 1 1 calc R . .
C3B C 0.6240(3) -0.0380(3) 0.4349(3) 0.0239(10) Uani 1 1 d . . .
H3B H 0.6386 -0.0286 0.4896 0.029 Uiso 1 1 calc R . .
C4B C 0.5396(3) -0.0289(3) 0.3898(3) 0.0272(11) Uani 1 1 d . . .
H4B H 0.4869 -0.0145 0.4091 0.033 Uiso 1 1 calc R . .
C5B C 0.5492(3) -0.0455(3) 0.3104(3) 0.0249(10) Uani 1 1 d . . .
H5B H 0.5040 -0.0426 0.2679 0.030 Uiso 1 1 calc R . .
C6B C 0.5625(5) -0.1468(6) 0.1346(4) 0.066(2) Uani 1 1 d . . .
H6B1 H 0.4966 -0.1834 0.1529 0.099 Uiso 1 1 calc R . .
H6B2 H 0.5724 -0.1834 0.0912 0.099 Uiso 1 1 calc R . .
H6B3 H 0.5632 -0.0856 0.1178 0.099 Uiso 1 1 calc R . .
C7B C 0.7979(4) -0.0495(4) 0.1815(3) 0.0458(14) Uani 1 1 d . . .
H7B1 H 0.7971 0.0112 0.1647 0.069 Uiso 1 1 calc R . .
H7B2 H 0.8093 -0.0852 0.1380 0.069 Uiso 1 1 calc R . .
H7B3 H 0.8530 -0.0365 0.2237 0.069 Uiso 1 1 calc R . .
C8B C 0.6772(5) -0.2408(4) 0.2444(4) 0.0517(16) Uani 1 1 d . . .
H8B1 H 0.7328 -0.2278 0.2863 0.077 Uiso 1 1 calc R . .
H8B2 H 0.6902 -0.2730 0.1996 0.077 Uiso 1 1 calc R . .
H8B3 H 0.6123 -0.2821 0.2619 0.077 Uiso 1 1 calc R . .
C9B C 0.9080(3) 0.1623(3) 0.4540(2) 0.0193(9) Uani 1 1 d . . .
C10B C 0.9111(3) 0.1104(3) 0.3835(2) 0.0188(9) Uani 1 1 d . . .
H10B H 0.9068 0.0465 0.3798 0.023 Uiso 1 1 calc R . .
C11B C 0.9214(3) 0.1702(3) 0.3205(2) 0.0201(9) Uani 1 1 d . . .
H11B H 0.9243 0.1526 0.2683 0.024 Uiso 1 1 calc R . .
C12B C 0.9266(3) 0.2616(3) 0.3501(3) 0.0200(9) Uani 1 1 d . . .
H12B H 0.9332 0.3150 0.3210 0.024 Uiso 1 1 calc R . .
C13B C 0.9199(3) 0.2576(3) 0.4310(3) 0.0196(9) Uani 1 1 d . . .
H13B H 0.9228 0.3089 0.4650 0.024 Uiso 1 1 calc R . .
C14B C 1.0485(4) 0.1866(4) 0.6071(3) 0.0318(11) Uani 1 1 d . . .
H14D H 1.0934 0.1621 0.5828 0.048 Uiso 1 1 calc R . .
H14E H 1.0493 0.1734 0.6618 0.048 Uiso 1 1 calc R . .
H14F H 1.0727 0.2559 0.6029 0.048 Uiso 1 1 calc R . .
C15B C 0.8271(4) 0.1664(4) 0.6131(3) 0.0355(12) Uani 1 1 d . . .
H15D H 0.8480 0.2357 0.6114 0.053 Uiso 1 1 calc R . .
H15E H 0.8331 0.1506 0.6669 0.053 Uiso 1 1 calc R . .
H15F H 0.7560 0.1337 0.5898 0.053 Uiso 1 1 calc R . .
C16B C 0.8751(4) -0.0097(3) 0.5559(3) 0.0287(11) Uani 1 1 d . . .
H16D H 0.8007 -0.0424 0.5440 0.043 Uiso 1 1 calc R . .
H16E H 0.8964 -0.0259 0.6068 0.043 Uiso 1 1 calc R . .
H16F H 0.9085 -0.0301 0.5166 0.043 Uiso 1 1 calc R . .
C17B C 0.7016(3) 0.3216(3) 0.3836(2) 0.0163(9) Uani 1 1 d . . .
C18B C 0.6980(3) 0.2821(3) 0.4584(2) 0.0196(9) Uani 1 1 d . . .
H18B H 0.7495 0.3072 0.5011 0.024 Uiso 1 1 calc R . .
C19B C 0.6049(3) 0.1996(3) 0.4577(3) 0.0201(9) Uani 1 1 d . . .
H19B H 0.5846 0.1602 0.4993 0.024 Uiso 1 1 calc R . .
C20B C 0.5478(3) 0.1869(3) 0.3833(3) 0.0230(10) Uani 1 1 d . . .
H20B H 0.4823 0.1384 0.3669 0.028 Uiso 1 1 calc R . .
C21B C 0.6074(3) 0.2606(3) 0.3381(2) 0.0166(9) Uani 1 1 d . . .
H21B H 0.5879 0.2682 0.2859 0.020 Uiso 1 1 calc R . .
C22B C 0.8042(4) 0.4406(4) 0.2493(3) 0.0335(12) Uani 1 1 d . . .
H22D H 0.8379 0.5059 0.2337 0.050 Uiso 1 1 calc R . .
H22E H 0.7384 0.4083 0.2173 0.050 Uiso 1 1 calc R . .
H22F H 0.8476 0.4052 0.2424 0.050 Uiso 1 1 calc R . .
C23B C 0.9103(4) 0.5039(4) 0.4176(3) 0.0346(12) Uani 1 1 d . . .
H23D H 0.8991 0.5057 0.4721 0.052 Uiso 1 1 calc R . .
H23E H 0.9460 0.5693 0.4030 0.052 Uiso 1 1 calc R . .
H23F H 0.9519 0.4668 0.4098 0.052 Uiso 1 1 calc R . .
C24B C 0.7076(4) 0.5250(3) 0.3675(3) 0.0365(12) Uani 1 1 d . . .
H24D H 0.6982 0.5313 0.4220 0.055 Uiso 1 1 calc R . .
H24E H 0.6407 0.4960 0.3365 0.055 Uiso 1 1 calc R . .
H24F H 0.7458 0.5885 0.3502 0.055 Uiso 1 1 calc R . .
C25B C 0.5942(3) 0.1307(3) 0.1701(3) 0.0232(10) Uani 1 1 d . . .
H25B H 0.5407 0.1045 0.2015 0.028 Uiso 1 1 calc R . .
C26B C 0.5682(4) 0.1413(4) 0.0922(3) 0.0270(10) Uani 1 1 d . . .
H26B H 0.4989 0.1241 0.0718 0.032 Uiso 1 1 calc R . .
C27B C 0.6471(4) 0.1781(3) 0.0451(3) 0.0262(10) Uani 1 1 d . . .
H27B H 0.6311 0.1846 -0.0080 0.031 Uiso 1 1 calc R . .
C28B C 0.7501(3) 0.2055(3) 0.0763(2) 0.0202(9) Uani 1 1 d . . .
C29B C 0.7679(3) 0.1932(3) 0.1563(3) 0.0210(9) Uani 1 1 d . . .
H29B H 0.8367 0.2122 0.1785 0.025 Uiso 1 1 calc R . .
C30B C 0.8394(4) 0.2445(4) 0.0279(3) 0.0304(11) Uani 1 1 d . . .
H30D H 0.8171 0.2673 -0.0196 0.046 Uiso 1 1 calc R . .
H30E H 0.8623 0.1936 0.0146 0.046 Uiso 1 1 calc R . .
H30F H 0.8959 0.2976 0.0576 0.046 Uiso 1 1 calc R . .

loop_
_atom_site_aniso_label
_atom_site_aniso_U_11
_atom_site_aniso_U_22
_atom_site_aniso_U_33
_atom_site_aniso_U_23
_atom_site_aniso_U_13
_atom_site_aniso_U_12
Ce1 0.01167(12) 0.01689(13) 0.01628(13) 0.00118(10) 0.00266(9) 0.00434(10)
Si1A 0.0210(6) 0.0187(6) 0.0325(7) 0.0021(5) 0.0018(5) 0.0064(5)
Si2A 0.0244(6) 0.0367(8) 0.0174(6) 0.0076(6) 0.0071(5) 0.0172(6)
Si3A 0.0251(7) 0.0328(8) 0.0518(9) -0.0190(7) -0.0005(6) 0.0119(6)
N1A 0.0208(19) 0.025(2) 0.0203(19) 0.0024(16) 0.0053(15) 0.0083(16)
C1A 0.017(2) 0.020(2) 0.019(2) -0.0029(18) 0.0015(17) 0.0107(18)
C2A 0.024(2) 0.037(3) 0.017(2) 0.001(2) 0.0030(18) 0.018(2)
C3A 0.018(2) 0.030(3) 0.034(3) 0.014(2) 0.012(2) 0.012(2)
C4A 0.014(2) 0.022(2) 0.038(3) 0.004(2) 0.0047(19) 0.0083(19)
C5A 0.020(2) 0.025(2) 0.021(2) -0.0014(19) -0.0025(18) 0.0120(19)
C6A 0.083(5) 0.040(4) 0.075(5) 0.023(3) 0.041(4) 0.025(4)
C7A 0.056(4) 0.029(3) 0.079(5) 0.004(3) -0.032(3) 0.003(3)
C8A 0.033(3) 0.028(3) 0.091(5) 0.008(3) 0.001(3) 0.015(2)
C9A 0.0087(19) 0.027(2) 0.018(2) 0.0035(18) 0.0040(16) 0.0067(18)
C10A 0.016(2) 0.015(2) 0.026(2) -0.0023(18) -0.0012(18) 0.0042(17)
C11A 0.010(2) 0.027(2) 0.029(2) 0.011(2) 0.0034(18) 0.0038(18)
C12A 0.012(2) 0.031(3) 0.020(2) 0.0012(19) 0.0045(17) 0.0078(19)
C13A 0.014(2) 0.019(2) 0.018(2) 0.0018(18) -0.0002(16) 0.0058(17)
C14A 0.030(3) 0.045(3) 0.022(2) 0.008(2) 0.013(2) 0.017(2)
C15A 0.070(4) 0.071(4) 0.035(3) 0.029(3) 0.029(3) 0.055(4)
C16A 0.047(3) 0.058(4) 0.020(3) -0.002(3) 0.000(2) 0.011(3)
C17A 0.019(2) 0.018(2) 0.029(2) -0.0044(19) 0.0045(19) 0.0030(18)
C18A 0.029(3) 0.019(2) 0.032(3) 0.006(2) 0.003(2) 0.003(2)
C19A 0.028(3) 0.022(3) 0.037(3) -0.003(2) 0.017(2) -0.007(2)
C20A 0.015(2) 0.024(3) 0.043(3) -0.009(2) 0.004(2) 0.001(2)
C21A 0.026(2) 0.021(2) 0.027(2) -0.002(2) 0.000(2) 0.007(2)
C22A 0.046(3) 0.038(3) 0.057(4) -0.020(3) 0.013(3) 0.009(3)
C23A 0.115(6) 0.065(5) 0.120(6) -0.016(4) 0.087(5) 0.012(4)
C24A 0.124(6) 0.145(7) 0.131(7) -0.082(5) -0.053(5) 0.106(6)
C25A 0.018(2) 0.021(2) 0.024(2) 0.0058(19) 0.0004(18) 0.0084(19)
C26A 0.024(2) 0.024(2) 0.024(2) 0.005(2) 0.0091(19) 0.006(2)
C27A 0.028(2) 0.025(2) 0.018(2) 0.0041(19) 0.0039(19) 0.012(2)
C28A 0.023(2) 0.023(2) 0.020(2) -0.0041(18) -0.0001(18) 0.0138(19)
C29A 0.019(2) 0.028(3) 0.023(2) -0.0013(19) 0.0027(18) 0.009(2)
C30A 0.034(3) 0.046(3) 0.028(3) -0.009(2) -0.006(2) 0.021(3)
Ce2 0.01306(12) 0.01409(13) 0.01533(13) 0.00233(9) 0.00352(9) 0.00404(9)
Si1B 0.0318(7) 0.0302(8) 0.0339(8) -0.0101(6) 0.0016(6) 0.0122(6)
Si2B 0.0270(7) 0.0228(7) 0.0187(6) 0.0043(5) 0.0032(5) 0.0143(5)
Si3B 0.0208(6) 0.0176(6) 0.0211(6) 0.0040(5) 0.0012(5) 0.0061(5)
N1B 0.0212(19) 0.021(2) 0.0188(19) 0.0016(16) 0.0034(15) 0.0076(16)
C1B 0.022(2) 0.015(2) 0.034(3) -0.002(2) 0.001(2) 0.0054(19)
C2B 0.024(2) 0.012(2) 0.038(3) 0.002(2) 0.007(2) 0.0034(19)
C3B 0.030(3) 0.014(2) 0.023(2) 0.0069(19) 0.008(2) 0.0029(19)
C4B 0.021(2) 0.017(2) 0.044(3) 0.010(2) 0.015(2) 0.0048(19)
C5B 0.023(2) 0.017(2) 0.028(3) 0.0025(19) -0.0039(19) 0.0031(19)
C6B 0.063(4) 0.105(6) 0.039(3) -0.024(4) -0.003(3) 0.048(4)
C7B 0.052(3) 0.035(3) 0.053(4) -0.006(3) 0.022(3) 0.015(3)
C8B 0.060(4) 0.025(3) 0.070(4) -0.014(3) 0.017(3) 0.016(3)
C9B 0.017(2) 0.019(2) 0.021(2) 0.0011(18) 0.0010(17) 0.0070(18)
C10B 0.019(2) 0.022(2) 0.019(2) 0.0045(18) 0.0041(17) 0.0105(18)
C11B 0.014(2) 0.031(3) 0.016(2) 0.0010(19) 0.0019(17) 0.0096(19)
C12B 0.012(2) 0.021(2) 0.027(2) 0.0117(19) 0.0052(18) 0.0059(18)
C13B 0.017(2) 0.018(2) 0.023(2) 0.0007(18) 0.0031(18) 0.0059(18)
C14B 0.042(3) 0.032(3) 0.022(2) 0.002(2) -0.003(2) 0.017(2)
C15B 0.051(3) 0.047(3) 0.023(3) 0.008(2) 0.011(2) 0.032(3)
C16B 0.035(3) 0.028(3) 0.027(3) 0.009(2) 0.007(2) 0.015(2)
C17B 0.016(2) 0.018(2) 0.016(2) 0.0000(17) 0.0030(16) 0.0072(17)
C18B 0.019(2) 0.024(2) 0.019(2) 0.0021(18) 0.0019(17) 0.0120(19)
C19B 0.025(2) 0.018(2) 0.023(2) 0.0081(18) 0.0136(19) 0.0121(19)
C20B 0.013(2) 0.022(2) 0.035(3) 0.004(2) 0.0036(19) 0.0079(18)
C21B 0.014(2) 0.019(2) 0.019(2) -0.0001(18) -0.0010(16) 0.0089(17)
C22B 0.037(3) 0.038(3) 0.027(3) 0.011(2) 0.008(2) 0.015(2)
C23B 0.033(3) 0.024(3) 0.040(3) 0.004(2) -0.003(2) 0.004(2)
C24B 0.036(3) 0.019(3) 0.054(3) 0.003(2) 0.005(3) 0.009(2)
C25B 0.019(2) 0.030(3) 0.019(2) -0.0011(19) 0.0045(18) 0.008(2)
C26B 0.021(2) 0.036(3) 0.024(2) -0.001(2) -0.0003(19) 0.013(2)
C27B 0.030(3) 0.032(3) 0.016(2) -0.003(2) -0.0015(19) 0.014(2)
C28B 0.022(2) 0.021(2) 0.021(2) 0.0030(18) 0.0030(18) 0.0120(19)
C29B 0.019(2) 0.022(2) 0.025(2) 0.0016(19) 0.0023(18) 0.0103(19)
C30B 0.033(3) 0.036(3) 0.022(2) 0.005(2) 0.003(2) 0.012(2)

loop_
_atom_type_symbol
_atom_type_description
_atom_type_scat_dispersion_real
_atom_type_scat_dispersion_imag
_atom_type_scat_source
C C 0.0033 0.0016 'International Tables Vol C Tables 4.2.6.8 and 6.1.1.4'
H H 0.0000 0.0000 'International Tables Vol C Tables 4.2.6.8 and 6.1.1.4'
N N 0.0061 0.0033 'International Tables Vol C Tables 4.2.6.8 and 6.1.1.4'
Si Si 0.0817 0.0704 'International Tables Vol C Tables 4.2.6.8 and 6.1.1.4'
Ce Ce -0.2486 2.6331 'International Tables Vol C Tables 4.2.6.8 and 6.1.1.4'

loop_
_geom_angle_atom_site_label_1
_geom_angle_atom_site_label_2
_geom_angle_atom_site_label_3
_geom_angle
_geom_angle_site_symmetry_1
_geom_angle_site_symmetry_3
_geom_angle_publ_flag
N1A Ce1 C19A 119.81(13) . . ?
N1A Ce1 C3A 118.37(12) . . ?
C19A Ce1 C3A 76.46(14) . . ?
N1A Ce1 C18A 114.88(13) . . ?
C19A Ce1 C18A 29.01(14) . . ?
C3A Ce1 C18A 103.21(14) . . ?
N1A Ce1 C4A 91.14(12) . . ?
C19A Ce1 C4A 80.92(14) . . ?
C3A Ce1 C4A 28.86(13) . . ?
C18A Ce1 C4A 109.78(13) . . ?
N1A Ce1 C20A 93.02(13) . . ?
C19A Ce1 C20A 28.87(14) . . ?
C3A Ce1 C20A 78.71(14) . . ?
C18A Ce1 C20A 47.34(14) . . ?
C4A Ce1 C20A 68.79(13) . . ?
N1A Ce1 C13A 107.16(11) . . ?
C19A Ce1 C13A 97.02(14) . . ?
C3A Ce1 C13A 130.87(12) . . ?
C18A Ce1 C13A 71.06(13) . . ?
C4A Ce1 C13A 159.62(13) . . ?
C20A Ce1 C13A 117.76(13) . . ?
N1A Ce1 C9A 128.70(11) . . ?
C19A Ce1 C9A 97.97(14) . . ?
C3A Ce1 C9A 102.42(13) . . ?
C18A Ce1 C9A 81.46(13) . . ?
C4A Ce1 C9A 130.61(13) . . ?
C20A Ce1 C9A 126.10(13) . . ?
C13A Ce1 C9A 29.25(12) . . ?
N1A Ce1 C12A 81.70(11) . . ?
C19A Ce1 C12A 121.46(14) . . ?
C3A Ce1 C12A 143.97(13) . . ?
C18A Ce1 C12A 92.87(13) . . ?
C4A Ce1 C12A 157.14(13) . . ?
C20A Ce1 C12A 132.95(13) . . ?
C13A Ce1 C12A 28.38(12) . . ?
C9A Ce1 C12A 47.91(12) . . ?
N1A Ce1 C11A 84.28(12) . . ?
C19A Ce1 C11A 143.27(14) . . ?
C3A Ce1 C11A 118.39(14) . . ?
C18A Ce1 C11A 118.00(14) . . ?
C4A Ce1 C11A 129.16(13) . . ?
C20A Ce1 C11A 161.78(14) . . ?
C13A Ce1 C11A 47.07(12) . . ?
C9A Ce1 C11A 47.77(12) . . ?
C12A Ce1 C11A 28.84(13) . . ?
N1A Ce1 C10A 111.66(11) . . ?
C19A Ce1 C10A 124.66(14) . . ?
C3A Ce1 C10A 96.73(13) . . ?
C18A Ce1 C10A 110.31(13) . . ?
C4A Ce1 C10A 118.07(13) . . ?
C20A Ce1 C10A 153.53(13) . . ?
C13A Ce1 C10A 47.13(12) . . ?
C9A Ce1 C10A 28.90(12) . . ?
C12A Ce1 C10A 47.26(13) . . ?
C11A Ce1 C10A 28.57(12) . . ?
N1A Ce1 C2A 115.27(12) . . ?
C19A Ce1 C2A 101.84(14) . . ?
C3A Ce1 C2A 28.62(13) . . ?
C18A Ce1 C2A 124.09(13) . . ?
C4A Ce1 C2A 47.10(13) . . ?
C20A Ce1 C2A 107.33(13) . . ?
C13A Ce1 C2A 114.65(12) . . ?
C9A Ce1 C2A 86.02(12) . . ?
C12A Ce1 C2A 117.21(13) . . ?
C11A Ce1 C2A 90.01(13) . . ?
C10A Ce1 C2A 71.45(13) . . ?
C7A Si1A C1A 112.2(2) . . ?
C7A Si1A C8A 109.5(3) . . ?
C1A Si1A C8A 108.6(2) . . ?
C7A Si1A C6A 110.0(3) . . ?
C1A Si1A C6A 111.3(2) . . ?
C8A Si1A C6A 105.0(3) . . ?
C9A Si2A C15A 106.4(2) . . ?
C9A Si2A C14A 113.61(19) . . ?
C15A Si2A C14A 108.8(3) . . ?
C9A Si2A C16A 108.6(2) . . ?
C15A Si2A C16A 111.0(3) . . ?
C14A Si2A C16A 108.4(2) . . ?
C24A Si3A C22A 111.6(4) . . ?
C24A Si3A C17A 114.7(3) . . ?
C22A Si3A C17A 107.4(2) . . ?
C24A Si3A C23A 107.8(5) . . ?
C22A Si3A C23A 104.2(3) . . ?
C17A Si3A C23A 110.6(3) . . ?
C25A N1A C29A 116.7(4) . . ?
C25A N1A Ce1 121.7(3) . . ?
C29A N1A Ce1 121.4(3) . . ?
C2A C1A C5A 105.3(4) . . ?
C2A C1A Si1A 128.9(3) . . ?
C5A C1A Si1A 123.6(3) . . ?
C2A C1A Ce1 73.8(2) . . ?
C5A C1A Ce1 73.8(2) . . ?
Si1A C1A Ce1 130.06(19) . . ?
C3A C2A C1A 109.6(4) . . ?
C3A C2A Ce1 73.8(3) . . ?
C1A C2A Ce1 77.6(2) . . ?
C4A C3A C2A 108.0(4) . . ?
C4A C3A Ce1 76.1(3) . . ?
C2A C3A Ce1 77.6(3) . . ?
C5A C4A C3A 107.7(4) . . ?
C5A C4A Ce1 77.1(2) . . ?
C3A C4A Ce1 75.0(2) . . ?
C4A C5A C1A 109.5(4) . . ?
C4A C5A Ce1 74.3(2) . . ?
C1A C5A Ce1 77.5(2) . . ?
C10A C9A C13A 105.6(4) . . ?
C10A C9A Si2A 128.4(3) . . ?
C13A C9A Si2A 124.9(3) . . ?
C10A C9A Ce1 75.7(2) . . ?
C13A C9A Ce1 75.5(2) . . ?
Si2A C9A Ce1 123.04(18) . . ?
C11A C10A C9A 109.3(4) . . ?
C11A C10A Ce1 75.7(2) . . ?
C9A C10A Ce1 75.4(2) . . ?
C10A C11A C12A 107.9(4) . . ?
C10A C11A Ce1 75.8(2) . . ?
C12A C11A Ce1 75.5(2) . . ?
C13A C12A C11A 107.8(4) . . ?
C13A C12A Ce1 75.9(2) . . ?
C11A C12A Ce1 75.6(2) . . ?
C12A C13A C9A 109.3(4) . . ?
C12A C13A Ce1 75.7(2) . . ?
C9A C13A Ce1 75.3(2) . . ?
C18A C17A C21A 105.4(4) . . ?
C18A C17A Si3A 128.9(4) . . ?
C21A C17A Si3A 122.6(3) . . ?
C18A C17A Ce1 74.0(3) . . ?
C21A C17A Ce1 75.7(3) . . ?
Si3A C17A Ce1 131.0(2) . . ?
C19A C18A C17A 109.4(4) . . ?
C19A C18A Ce1 74.5(3) . . ?
C17A C18A Ce1 77.2(3) . . ?
C20A C19A C18A 107.8(4) . . ?
C20A C19A Ce1 77.3(3) . . ?
C18A C19A Ce1 76.5(3) . . ?
C21A C20A C19A 107.3(4) . . ?
C21A C20A Ce1 76.7(3) . . ?
C19A C20A Ce1 73.8(2) . . ?
C20A C21A C17A 110.0(4) . . ?
C20A C21A Ce1 74.9(3) . . ?
C17A C21A Ce1 75.6(3) . . ?
N1A C25A C26A 123.2(4) . . ?
C25A C26A C27A 119.1(4) . . ?
C26A C27A C28A 119.2(4) . . ?
C29A C28A C27A 117.2(4) . . ?
C29A C28A C30A 121.9(4) . . ?
C27A C28A C30A 120.9(4) . . ?
N1A C29A C28A 124.6(4) . . ?
N1B Ce2 C19B 118.46(12) . . ?
N1B Ce2 C3B 126.32(12) . . ?
C19B Ce2 C3B 81.60(13) . . ?
N1B Ce2 C12B 83.67(11) . . ?
C19B Ce2 C12B 117.23(13) . . ?
C3B Ce2 C12B 133.65(12) . . ?
N1B Ce2 C20B 91.24(12) . . ?
C19B Ce2 C20B 28.89(13) . . ?
C3B Ce2 C20B 90.04(13) . . ?
C12B Ce2 C20B 127.63(13) . . ?
N1B Ce2 C4B 106.28(12) . . ?
C19B Ce2 C4B 71.84(13) . . ?
C3B Ce2 C4B 28.77(13) . . ?
C12B Ce2 C4B 161.91(13) . . ?
C20B Ce2 C4B 68.26(13) . . ?
N1B Ce2 C13B 111.69(11) . . ?
C19B Ce2 C13B 97.44(13) . . ?
C3B Ce2 C13B 114.13(13) . . ?
C12B Ce2 C13B 28.56(12) . . ?
C20B Ce2 C13B 119.04(13) . . ?
C4B Ce2 C13B 140.84(13) . . ?
N1B Ce2 C5B 80.35(12) . . ?
C19B Ce2 C5B 94.53(13) . . ?
C3B Ce2 C5B 47.15(13) . . ?
C12B Ce2 C5B 148.23(13) . . ?
C20B Ce2 C5B 80.18(13) . . ?
C4B Ce2 C5B 28.57(13) . . ?
C13B Ce2 C5B 155.76(13) . . ?
N1B Ce2 C18B 115.00(11) . . ?
C19B Ce2 C18B 28.83(12) . . ?
C3B Ce2 C18B 104.46(13) . . ?
C12B Ce2 C18B 88.60(13) . . ?
C20B Ce2 C18B 47.18(13) . . ?
C4B Ce2 C18B 100.28(13) . . ?
C13B Ce2 C18B 72.24(12) . . ?
C5B Ce2 C18B 123.06(13) . . ?
N1B Ce2 C11B 78.96(11) . . ?
C19B Ce2 C11B 144.05(13) . . ?
C3B Ce2 C11B 114.65(13) . . ?
C12B Ce2 C11B 28.77(12) . . ?
C20B Ce2 C11B 154.66(13) . . ?
C4B Ce2 C11B 136.85(13) . . ?
C13B Ce2 C11B 47.01(13) . . ?
C5B Ce2 C11B 120.32(13) . . ?
C18B Ce2 C11B 116.46(12) . . ?
N1B Ce2 C9B 126.45(11) . . ?
C19B Ce2 C9B 105.45(13) . . ?
C3B Ce2 C9B 87.23(13) . . ?
C12B Ce2 C9B 48.06(12) . . ?
C20B Ce2 C9B 133.73(13) . . ?
C4B Ce2 C9B 115.80(13) . . ?
C13B Ce2 C9B 29.18(12) . . ?
C5B Ce2 C9B 126.82(12) . . ?
C18B Ce2 C9B 89.11(12) . . ?
C11B Ce2 C9B 47.76(12) . . ?
N1B Ce2 C2B 109.11(12) . . ?
C19B Ce2 C2B 110.30(12) . . ?
C3B Ce2 C2B 28.70(13) . . ?
C12B Ce2 C2B 115.77(13) . . ?
C20B Ce2 C2B 115.07(13) . . ?
C4B Ce2 C2B 47.04(13) . . ?
C13B Ce2 C2B 109.17(13) . . ?
C5B Ce2 C2B 46.69(13) . . ?
C18B Ce2 C2B 131.55(13) . . ?
C11B Ce2 C2B 90.25(13) . . ?
C9B Ce2 C2B 80.14(13) . . ?
C1B Si1B C8B 107.2(2) . . ?
C1B Si1B C7B 115.1(2) . . ?
C8B Si1B C7B 106.3(3) . . ?
C1B Si1B C6B 108.4(2) . . ?
C8B Si1B C6B 110.3(3) . . ?
C7B Si1B C6B 109.4(3) . . ?
C9B Si2B C14B 109.8(2) . . ?
C9B Si2B C16B 109.8(2) . . ?
C14B Si2B C16B 108.1(2) . . ?
C9B Si2B C15B 109.8(2) . . ?
C14B Si2B C15B 107.6(2) . . ?
C16B Si2B C15B 111.7(2) . . ?
C17B Si3B C23B 113.2(2) . . ?
C17B Si3B C22B 110.5(2) . . ?
C23B Si3B C22B 109.4(2) . . ?
C17B Si3B C24B 107.8(2) . . ?
C23B Si3B C24B 107.8(2) . . ?
C22B Si3B C24B 107.9(2) . . ?
C29B N1B C25B 116.7(4) . . ?
C29B N1B Ce2 127.6(3) . . ?
C25B N1B Ce2 115.6(3) . . ?
C2B C1B C5B 105.4(4) . . ?
C2B C1B Si1B 125.7(3) . . ?
C5B C1B Si1B 126.9(3) . . ?
C2B C1B Ce2 75.2(3) . . ?
C5B C1B Ce2 74.2(2) . . ?
Si1B C1B Ce2 128.2(2) . . ?
C1B C2B C3B 109.6(4) . . ?
C1B C2B Ce2 76.3(2) . . ?
C3B C2B Ce2 74.0(2) . . ?
C4B C3B C2B 107.9(4) . . ?
C4B C3B Ce2 76.4(2) . . ?
C2B C3B Ce2 77.3(2) . . ?
C5B C4B C3B 107.5(4) . . ?
C5B C4B Ce2 75.8(2) . . ?
C3B C4B Ce2 74.8(2) . . ?
C4B C5B C1B 109.6(4) . . ?
C4B C5B Ce2 75.6(3) . . ?
C1B C5B Ce2 76.8(2) . . ?
C10B C9B C13B 104.9(4) . . ?
C10B C9B Si2B 128.1(3) . . ?
C13B C9B Si2B 126.0(3) . . ?
C10B C9B Ce2 76.0(2) . . ?
C13B C9B Ce2 74.5(2) . . ?
Si2B C9B Ce2 123.08(19) . . ?
C11B C10B C9B 109.6(4) . . ?
C11B C10B Ce2 75.1(2) . . ?
C9B C10B Ce2 75.2(2) . . ?
C10B C11B C12B 107.9(4) . . ?
C10B C11B Ce2 76.5(2) . . ?
C12B C11B Ce2 74.7(2) . . ?
C13B C12B C11B 107.7(4) . . ?
C13B C12B Ce2 76.1(2) . . ?
C11B C12B Ce2 76.5(2) . . ?
C12B C13B C9B 109.7(4) . . ?
C12B C13B Ce2 75.4(2) . . ?
C9B C13B Ce2 76.3(2) . . ?
C21B C17B C18B 105.4(4) . . ?
C21B C17B Si3B 121.9(3) . . ?
C18B C17B Si3B 129.8(3) . . ?
C21B C17B Ce2 74.5(2) . . ?
C18B C17B Ce2 73.4(2) . . ?
Si3B C17B Ce2 131.80(19) . . ?
C19B C18B C17B 109.4(4) . . ?
C19B C18B Ce2 73.9(2) . . ?
C17B C18B Ce2 77.9(2) . . ?
C20B C19B C18B 107.9(4) . . ?
C20B C19B Ce2 77.0(2) . . ?
C18B C19B Ce2 77.3(2) . . ?
C21B C20B C19B 107.5(4) . . ?
C21B C20B Ce2 77.1(2) . . ?
C19B C20B Ce2 74.1(2) . . ?
C20B C21B C17B 109.8(4) . . ?
C20B C21B Ce2 74.4(2) . . ?
C17B C21B Ce2 77.0(2) . . ?
N1B C25B C26B 123.3(4) . . ?
C27B C26B C25B 118.5(4) . . ?
C26B C27B C28B 120.3(4) . . ?
C27B C28B C29B 116.4(4) . . ?
C27B C28B C30B 122.9(4) . . ?
C29B C28B C30B 120.7(4) . . ?
N1B C29B C28B 124.7(4) . . ?

loop_
_geom_bond_atom_site_label_1
_geom_bond_atom_site_label_2
_geom_bond_distance
_geom_bond_site_symmetry_2
_geom_bond_publ_flag
Ce1 N1A 2.693(3) . ?
Ce1 C19A 2.794(4) . ?
Ce1 C3A 2.809(4) . ?
Ce1 C18A 2.818(4) . ?
Ce1 C4A 2.824(4) . ?
Ce1 C20A 2.838(4) . ?
Ce1 C13A 2.844(4) . ?
Ce1 C9A 2.842(4) . ?
Ce1 C12A 2.843(4) . ?
Ce1 C11A 2.844(4) . ?
Ce1 C10A 2.845(4) . ?
Ce1 C2A 2.856(4) . ?
Ce1 C5A 2.858(4) . ?
Ce1 C17A 2.859(4) . ?
Ce1 C21A 2.860(4) . ?
Ce1 C1A 2.905(4) . ?
Si1A C7A 1.846(6) . ?
Si1A C1A 1.859(4) . ?
Si1A C8A 1.863(5) . ?
Si1A C6A 1.880(6) . ?
Si2A C9A 1.864(4) . ?
Si2A C15A 1.868(5) . ?
Si2A C14A 1.869(5) . ?
Si2A C16A 1.866(5) . ?
Si3A C24A 1.811(8) . ?
Si3A C22A 1.829(6) . ?
Si3A C17A 1.867(5) . ?
Si3A C23A 1.930(8) . ?
N1A C25A 1.336(5) . ?
N1A C29A 1.348(5) . ?
C1A C2A 1.420(6) . ?
C1A C5A 1.428(6) . ?
C2A C3A 1.401(6) . ?
C3A C4A 1.404(6) . ?
C4A C5A 1.402(6) . ?
C9A C10A 1.419(6) . ?
C9A C13A 1.436(6) . ?
C10A C11A 1.404(6) . ?
C11A C12A 1.416(6) . ?
C12A C13A 1.394(6) . ?
C17A C18A 1.412(6) . ?
C17A C21A 1.416(6) . ?
C18A C19A 1.406(7) . ?
C19A C20A 1.405(7) . ?
C20A C21A 1.398(6) . ?
C25A C26A 1.377(6) . ?
C26A C27A 1.383(6) . ?
C27A C28A 1.391(6) . ?
C28A C29A 1.378(6) . ?
C28A C30A 1.511(6) . ?
Ce2 N1B 2.709(3) . ?
Ce2 C19B 2.791(4) . ?
Ce2 C3B 2.812(4) . ?
Ce2 C12B 2.825(4) . ?
Ce2 C20B 2.828(4) . ?
Ce2 C4B 2.833(4) . ?
Ce2 C13B 2.833(4) . ?
Ce2 C5B 2.836(4) . ?
Ce2 C18B 2.834(4) . ?
Ce2 C11B 2.848(4) . ?
Ce2 C2B 2.855(4) . ?
Ce2 C9B 2.857(4) . ?
Ce2 C21B 2.861(4) . ?
Ce2 C10B 2.866(4) . ?
Ce2 C1B 2.870(4) . ?
Ce2 C17B 2.892(4) . ?
Si1B C1B 1.864(5) . ?
Si1B C8B 1.865(6) . ?
Si1B C7B 1.871(5) . ?
Si1B C6B 1.869(6) . ?
Si2B C9B 1.858(4) . ?
Si2B C14B 1.858(5) . ?
Si2B C16B 1.874(5) . ?
Si2B C15B 1.871(5) . ?
Si3B C17B 1.860(4) . ?
Si3B C23B 1.864(5) . ?
Si3B C22B 1.868(5) . ?
Si3B C24B 1.877(5) . ?
N1B C29B 1.332(5) . ?
N1B C25B 1.347(5) . ?
C1B C2B 1.409(6) . ?
C1B C5B 1.426(6) . ?
C2B C3B 1.405(6) . ?
C3B C4B 1.403(7) . ?
C4B C5B 1.399(7) . ?
C9B C10B 1.424(6) . ?
C9B C13B 1.434(6) . ?
C10B C11B 1.401(6) . ?
C11B C12B 1.409(6) . ?
C12B C13B 1.396(6) . ?
C17B C21B 1.413(6) . ?
C17B C18B 1.420(6) . ?
C18B C19B 1.401(6) . ?
C19B C20B 1.402(6) . ?
C20B C21B 1.401(6) . ?
C25B C26B 1.377(6) . ?
C26B C27B 1.378(6) . ?
C27B C28B 1.383(6) . ?
C28B C29B 1.397(6) . ?
C28B C30B 1.500(6) . ?
